data_7055667
loop_
_publ_author_name
'Moreno-Alc\'antar, Guillermo'
'N\'acar-Anaya, Antonio'
'Flores-\'Alamo, Marcos'
'Torrens, Hugo'

_publ_section_title
;
 Luminescent diphosphine fluorophenylthiolate silver(i) compounds that
 exhibit argentophilic interactions
;
_journal_issue 8
_journal_name_full 'New J. Chem.'
_journal_page_first 6577
_journal_paper_doi 10.1039/C6NJ00984K
_journal_volume 40
_journal_year 2016
_chemical_formula_moiety 'C72 H54 Ag2 F4 P4 S2'
_chemical_formula_sum 'C72 H54 Ag2 F4 P4 S2'
_chemical_formula_weight 1398.89
_chemical_name_systematic
;
 ?
;
_space_group_IT_number 14
_symmetry_cell_setting monoclinic
_symmetry_Int_Tables_number 14
_symmetry_space_group_name_Hall '-P 2yn'
_symmetry_space_group_name_H-M 'P 1 21/n 1'
_atom_sites_solution_hydrogens geom
_audit_conform_dict_location ftp://ftp.iucr.org/pub/cif_core.dic
_audit_conform_dict_name cif_core.dic
_audit_conform_dict_version 2.4.3
_audit_creation_date 2015-04-25T12:20:22-00:00
_audit_creation_method 'WinGX routine CIF_UPDATE'
_audit_update_record
;
2016-02-19 deposited with the CCDC.
2016-06-21 downloaded from the CCDC.
;
_cell_angle_alpha 90
_cell_angle_beta 107.068(5)
_cell_angle_gamma 90
_cell_formula_units_Z 2
_cell_length_a 14.1703(7)
_cell_length_b 10.6446(5)
_cell_length_c 21.0933(10)
_cell_measurement_reflns_used 4486
_cell_measurement_temperature 298(2)
_cell_measurement_theta_max 29.4529
_cell_measurement_theta_min 3.434
_cell_volume 3041.5(3)
_computing_cell_refinement
;
        CrysAlisPro, Agilent Technologies,
        Version 1.171.36.32 (release 02-08-2013 CrysAlis171 .NET)
        (compiled Aug  2 2013,16:46:58)
;
_computing_data_collection
;
        CrysAlisPro, Agilent Technologies,
        Version 1.171.36.32 (release 02-08-2013 CrysAlis171 .NET)
        (compiled Aug  2 2013,16:46:58)
;
_computing_data_reduction
;
        CrysAlisPro, Agilent Technologies,
        Version 1.171.36.32 (release 02-08-2013 CrysAlis171 .NET)
        (compiled Aug  2 2013,16:46:58)
;
_computing_molecular_graphics
;
          'Ortep-3 for Windows (Farrugia, 1997)'
      L. J. Farrugia, J. Appl. Crystallogr., 1997, 30, 565.
;
_computing_publication_material
;    
        'WinGX publication routines (Farrugia, 1999)'                 
    L. J. Farrugia, J. Appl. Crystallogr., 1999, 32, 837-838.
;
_computing_structure_refinement 'SHELXL-2014 (Sheldrick, 2008)'
_computing_structure_solution
;
      'SHELXS-2014 (Sheldrick, 2008)'
      G. M. Sheldrick, Acta Crystallogr., Sect. A: 
      Found. Crystallogr., 2008, 64, 112-122.
;
_diffrn_ambient_temperature 298(2)
_diffrn_detector_area_resol_mean 10.4685
_diffrn_measured_fraction_theta_full 0.998
_diffrn_measured_fraction_theta_max 0.862
_diffrn_measurement_device_type 'Xcalibur, Atlas, Gemini'
_diffrn_measurement_method '\w scans'
_diffrn_orient_matrix_UB_11 -0.0254923
_diffrn_orient_matrix_UB_12 0.0082382
_diffrn_orient_matrix_UB_13 -0.0341003
_diffrn_orient_matrix_UB_21 -0.0457429
_diffrn_orient_matrix_UB_22 -0.0054416
_diffrn_orient_matrix_UB_23 0.0071209
_diffrn_orient_matrix_UB_31 -0.00056
_diffrn_orient_matrix_UB_32 0.0658959
_diffrn_orient_matrix_UB_33 0.0048619
_diffrn_radiation_monochromator graphite
_diffrn_radiation_type MoK\a
_diffrn_radiation_wavelength 0.71073
_diffrn_reflns_av_R_equivalents 0.044
_diffrn_reflns_av_unetI/netI 0.0733
_diffrn_reflns_Laue_measured_fraction_full 0.998
_diffrn_reflns_Laue_measured_fraction_max 0.862
_diffrn_reflns_limit_h_max 19
_diffrn_reflns_limit_h_min -17
_diffrn_reflns_limit_k_max 12
_diffrn_reflns_limit_k_min -14
_diffrn_reflns_limit_l_max 26
_diffrn_reflns_limit_l_min -26
_diffrn_reflns_number 20947
_diffrn_reflns_point_group_measured_fraction_full 0.998
_diffrn_reflns_point_group_measured_fraction_max 0.862
_diffrn_reflns_theta_full 25.242
_diffrn_reflns_theta_max 29.453
_diffrn_reflns_theta_min 3.434
_exptl_absorpt_coefficient_mu 0.874
_exptl_absorpt_correction_T_max 0.948
_exptl_absorpt_correction_T_min 0.866
_exptl_absorpt_correction_type analytical
_exptl_absorpt_process_details
;
        CrysAlisPro, Agilent Technologies,
        Version 1.171.36.32 (release 02-08-2013 CrysAlis171 .NET)
        (compiled Aug  2 2013,16:46:58)
Analytical numeric absorption correction using a multifaceted crystal
                        model based on expressions derived by R.C. Clark & J.S.
        (Clark, R. C. & Reid, J. S. (1995). Acta Cryst. A51, 887-897)
;
_exptl_crystal_colour colourless
_exptl_crystal_density_diffrn 1.527
_exptl_crystal_description block
_exptl_crystal_F_000 1416
_exptl_crystal_size_max 0.24
_exptl_crystal_size_mid 0.1
_exptl_crystal_size_min 0.06
_refine_diff_density_max 0.336
_refine_diff_density_min -0.576
_refine_diff_density_rms 0.073
_refine_ls_extinction_method none
_refine_ls_goodness_of_fit_ref 1.017
_refine_ls_hydrogen_treatment constr
_refine_ls_matrix_type full
_refine_ls_number_parameters 388
_refine_ls_number_reflns 7278
_refine_ls_number_restraints 0
_refine_ls_restrained_S_all 1.017
_refine_ls_R_factor_all 0.0842
_refine_ls_R_factor_gt 0.0403
_refine_ls_shift/su_max 0.001
_refine_ls_shift/su_mean 0
_refine_ls_structure_factor_coef Fsqd
_refine_ls_weighting_details 'w=1/[\s^2^(Fo^2^)+(0.0221P)^2^+0.8533P] where P=(Fo^2^+2Fc^2^)/3'
_refine_ls_weighting_scheme calc
_refine_ls_wR_factor_gt 0.064
_refine_ls_wR_factor_ref 0.078
_reflns_Friedel_coverage 0
_reflns_number_gt 4702
_reflns_number_total 7278
_reflns_threshold_expression 'I > 2\s(I)'
_cod_data_source_file c6nj00984k2.cif
_cod_data_source_block 1A
_cod_depositor_comments 'Adding full bibliography for 7055667--7055670.cif.'
_cod_original_sg_symbol_H-M 'P 21/n'
_cod_database_code 7055667
_shelx_estimated_absorpt_t_min 0.818
_shelx_estimated_absorpt_t_max 0.949

loop_
_symmetry_equiv_pos_as_xyz
'x, y, z'
'-x+1/2, y+1/2, -z+1/2'
'-x, -y, -z'
'x-1/2, -y-1/2, z-1/2'

loop_
_atom_site_label
_atom_site_type_symbol
_atom_site_fract_x
_atom_site_fract_y
_atom_site_fract_z
_atom_site_U_iso_or_equiv
_atom_site_adp_type
_atom_site_occupancy
_atom_site_site_symmetry_order
_atom_site_calc_flag
_atom_site_refinement_flags_posn
_atom_site_refinement_flags_adp
_atom_site_refinement_flags_occupancy
_atom_site_disorder_assembly
_atom_site_disorder_group
Ag1 Ag 0.49484(2) 0.92052(2) 0.56978(2) 0.04580(8) Uani 1 1 d . . . . .
S1 S 0.35832(6) 0.98429(7) 0.45928(4) 0.04306(19) Uani 1 1 d . . . . .
P1 P 0.47188(6) 0.98863(7) 0.67968(4) 0.03891(19) Uani 1 1 d . . . . .
P2 P 0.47624(5) 0.70821(6) 0.61705(4) 0.03477(18) Uani 1 1 d . . . . .
F2 F 0.07703(16) 1.3473(2) 0.51337(14) 0.1127(10) Uani 1 1 d . . . . .
C1 C 0.3483(2) 0.6638(3) 0.60685(14) 0.0379(7) Uani 1 1 d . . . . .
C2 C 0.2743(2) 0.7226(3) 0.55802(15) 0.0483(8) Uani 1 1 d . . . . .
H2 H 0.2909 0.7801 0.5299 0.058 Uiso 1 1 calc R U . . .
C3 C 0.1765(2) 0.6969(3) 0.55063(17) 0.0615(10) Uani 1 1 d . . . . .
H3 H 0.1274 0.7372 0.5177 0.074 Uiso 1 1 calc R U . . .
C4 C 0.1515(2) 0.6127(4) 0.59142(19) 0.0654(10) Uani 1 1 d . . . . .
H4 H 0.0853 0.5952 0.5861 0.079 Uiso 1 1 calc R U . . .
C5 C 0.2230(3) 0.5534(3) 0.64019(18) 0.0661(10) Uani 1 1 d . . . . .
H5 H 0.2054 0.496 0.668 0.079 Uiso 1 1 calc R U . . .
C6 C 0.3210(2) 0.5787(3) 0.64810(16) 0.0534(8) Uani 1 1 d . . . . .
H6 H 0.3693 0.5384 0.6814 0.064 Uiso 1 1 calc R U . . .
C7 C 0.5388(2) 0.5644(3) 0.60592(14) 0.0383(7) Uani 1 1 d . . . . .
C8 C 0.4925(2) 0.4526(3) 0.58380(16) 0.0520(9) Uani 1 1 d . . . . .
H8 H 0.4244 0.4455 0.5746 0.062 Uiso 1 1 calc R U . . .
C9 C 0.5490(3) 0.3490(3) 0.57521(17) 0.0624(10) Uani 1 1 d . . . . .
H9 H 0.5179 0.2731 0.5603 0.075 Uiso 1 1 calc R U . . .
C10 C 0.6472(3) 0.3583(3) 0.58830(18) 0.0632(10) Uani 1 1 d . . . . .
H10 H 0.6837 0.2888 0.5825 0.076 Uiso 1 1 calc R U . . .
C11 C 0.6939(3) 0.4689(4) 0.6100(2) 0.0700(11) Uani 1 1 d . . . . .
H11 H 0.762 0.475 0.6191 0.084 Uiso 1 1 calc R U . . .
C12 C 0.6399(2) 0.5712(3) 0.61837(18) 0.0565(9) Uani 1 1 d . . . . .
H12 H 0.6721 0.6468 0.6327 0.068 Uiso 1 1 calc R U . . .
C13 C 0.52263(18) 0.7329(3) 0.70730(13) 0.0340(6) Uani 1 1 d . . . . .
C14 C 0.5630(2) 0.6346(3) 0.75040(15) 0.0434(7) Uani 1 1 d . . . . .
H14 H 0.5682 0.5553 0.7332 0.052 Uiso 1 1 calc R U . . .
C15 C 0.5953(2) 0.6529(3) 0.81792(16) 0.0513(8) Uani 1 1 d . . . . .
H15 H 0.6238 0.5868 0.8458 0.062 Uiso 1 1 calc R U . . .
C16 C 0.5857(2) 0.7672(3) 0.84410(16) 0.0562(9) Uani 1 1 d . . . . .
H16 H 0.6055 0.7784 0.8898 0.067 Uiso 1 1 calc R U . . .
C17 C 0.5467(2) 0.8661(3) 0.80272(15) 0.0500(8) Uani 1 1 d . . . . .
H17 H 0.5408 0.9441 0.821 0.06 Uiso 1 1 calc R U . . .
C18 C 0.51578(19) 0.8520(3) 0.73408(14) 0.0367(7) Uani 1 1 d . . . . .
C19 C 0.5409(2) 1.1188(3) 0.72819(14) 0.0422(7) Uani 1 1 d . . . . .
C20 C 0.6279(2) 1.1533(3) 0.71565(16) 0.0492(8) Uani 1 1 d . . . . .
H20 H 0.6477 1.1119 0.6829 0.059 Uiso 1 1 calc R U . . .
C21 C 0.6855(2) 1.2489(3) 0.75155(18) 0.0609(9) Uani 1 1 d . . . . .
H21 H 0.7437 1.2714 0.7426 0.073 Uiso 1 1 calc R U . . .
C22 C 0.6578(3) 1.3103(3) 0.79980(19) 0.0639(10) Uani 1 1 d . . . . .
H22 H 0.6975 1.3736 0.8242 0.077 Uiso 1 1 calc R U . . .
C23 C 0.5712(3) 1.2784(3) 0.81217(18) 0.0684(11) Uani 1 1 d . . . . .
H23 H 0.5519 1.3211 0.8448 0.082 Uiso 1 1 calc R U . . .
C24 C 0.5122(3) 1.1834(3) 0.77668(17) 0.0569(9) Uani 1 1 d . . . . .
H24 H 0.4534 1.1628 0.7853 0.068 Uiso 1 1 calc R U . . .
C25 C 0.3458(2) 1.0097(3) 0.68280(15) 0.0473(8) Uani 1 1 d . . . . .
C26 C 0.2983(3) 1.1236(4) 0.66315(18) 0.0717(11) Uani 1 1 d . . . . .
H26 H 0.3327 1.1902 0.6518 0.086 Uiso 1 1 calc R U . . .
C27 C 0.2001(4) 1.1384(5) 0.6604(2) 0.0947(15) Uani 1 1 d . . . . .
H27 H 0.169 1.2153 0.6481 0.114 Uiso 1 1 calc R U . . .
C28 C 0.1490(3) 1.0397(6) 0.6758(2) 0.0996(17) Uani 1 1 d . . . . .
H28 H 0.0829 1.0497 0.6735 0.12 Uiso 1 1 calc R U . . .
C29 C 0.1941(3) 0.9274(5) 0.6943(2) 0.0897(14) Uani 1 1 d . . . . .
H29 H 0.1583 0.8605 0.7039 0.108 Uiso 1 1 calc R U . . .
C30 C 0.2926(2) 0.9122(4) 0.69904(18) 0.0618(10) Uani 1 1 d . . . . .
H30 H 0.3235 0.8358 0.7132 0.074 Uiso 1 1 calc R U . . .
C31 C 0.2774(2) 1.0950(3) 0.47764(14) 0.0429(7) Uani 1 1 d . . . . .
C32 C 0.1855(2) 1.0562(3) 0.48190(17) 0.0580(9) Uani 1 1 d . . . . .
H32 H 0.1682 0.9717 0.4766 0.07 Uiso 1 1 calc R U . . .
C33 C 0.1203(3) 1.1417(4) 0.4938(2) 0.0709(11) Uani 1 1 d . . . . .
H33 H 0.0594 1.1146 0.4968 0.085 Uiso 0.25 1 calc R U P A 2
C34 C 0.1438(3) 1.2660(4) 0.50121(19) 0.0702(11) Uani 1 1 d . . . . .
C35 C 0.2319(3) 1.3046(4) 0.4972(2) 0.0698(11) Uani 1 1 d . . . . .
H35 H 0.2482 1.3895 0.5025 0.084 Uiso 0.75 1 calc R U P B 1
C36 C 0.2982(2) 1.2213(3) 0.48567(17) 0.0560(9) Uani 1 1 d . . . . .
H36 H 0.3589 1.2506 0.4832 0.067 Uiso 1 1 calc R U . . .
F1 F 0.0328(2) 1.1117(3) 0.4985(2) 0.1128(13) Uani 0.75 1 d . . P C 1
F1A F 0.2394(8) 1.4139(10) 0.5038(7) 0.120(4) Uani 0.25 1 d . . P D 2

loop_
_atom_site_aniso_label
_atom_site_aniso_U_11
_atom_site_aniso_U_22
_atom_site_aniso_U_33
_atom_site_aniso_U_23
_atom_site_aniso_U_13
_atom_site_aniso_U_12
Ag1 0.05851(16) 0.04483(14) 0.03829(14) 0.00456(11) 0.02078(11) 0.00166(12)
S1 0.0494(5) 0.0424(4) 0.0394(4) 0.0051(3) 0.0162(3) 0.0040(4)
P1 0.0484(5) 0.0372(4) 0.0338(4) -0.0023(3) 0.0164(3) 0.0035(4)
P2 0.0395(4) 0.0325(4) 0.0315(4) 0.0002(3) 0.0093(3) 0.0014(3)
F2 0.0634(15) 0.119(2) 0.150(3) -0.0360(18) 0.0224(15) 0.0341(14)
C1 0.0408(17) 0.0396(16) 0.0338(16) 0.0002(13) 0.0116(13) 0.0005(13)
C2 0.0463(19) 0.060(2) 0.0399(18) 0.0072(16) 0.0140(15) 0.0050(16)
C3 0.042(2) 0.085(3) 0.053(2) 0.008(2) 0.0074(17) 0.0094(18)
C4 0.041(2) 0.094(3) 0.062(2) -0.005(2) 0.0159(18) -0.0111(19)
C5 0.055(2) 0.084(3) 0.059(2) 0.013(2) 0.0170(18) -0.0168(19)
C6 0.046(2) 0.062(2) 0.048(2) 0.0101(17) 0.0080(15) -0.0054(16)
C7 0.0443(17) 0.0380(17) 0.0325(16) 0.0023(13) 0.0110(13) 0.0057(14)
C8 0.055(2) 0.0411(19) 0.054(2) -0.0054(15) 0.0064(16) 0.0009(16)
C9 0.079(3) 0.0385(19) 0.061(2) -0.0093(17) 0.007(2) 0.0049(18)
C10 0.080(3) 0.053(2) 0.061(2) 0.0034(18) 0.026(2) 0.028(2)
C11 0.056(2) 0.065(3) 0.093(3) 0.005(2) 0.029(2) 0.016(2)
C12 0.052(2) 0.0417(18) 0.078(3) -0.0027(17) 0.0221(18) 0.0036(16)
C13 0.0315(15) 0.0379(16) 0.0318(15) 0.0001(13) 0.0082(12) -0.0035(12)
C14 0.0467(18) 0.0393(17) 0.0416(18) 0.0071(14) 0.0088(14) 0.0004(14)
C15 0.055(2) 0.054(2) 0.0392(19) 0.0125(16) 0.0045(15) -0.0023(16)
C16 0.070(2) 0.064(2) 0.0294(17) 0.0048(17) 0.0057(15) -0.0170(19)
C17 0.068(2) 0.0450(18) 0.0369(18) -0.0049(15) 0.0151(16) -0.0101(16)
C18 0.0377(16) 0.0416(17) 0.0315(16) 0.0025(13) 0.0113(13) -0.0016(13)
C19 0.056(2) 0.0349(16) 0.0352(17) -0.0009(13) 0.0131(14) 0.0066(14)
C20 0.055(2) 0.0467(19) 0.046(2) -0.0031(16) 0.0151(16) -0.0009(16)
C21 0.058(2) 0.055(2) 0.066(3) 0.0016(19) 0.0124(19) -0.0027(18)
C22 0.070(3) 0.042(2) 0.064(3) -0.0021(18) -0.004(2) 0.0044(18)
C23 0.090(3) 0.052(2) 0.060(2) -0.0215(19) 0.016(2) 0.011(2)
C24 0.072(2) 0.050(2) 0.053(2) -0.0116(17) 0.0253(18) 0.0043(18)
C25 0.0482(19) 0.061(2) 0.0346(17) -0.0080(16) 0.0142(14) 0.0101(17)
C26 0.071(3) 0.087(3) 0.057(2) 0.007(2) 0.0199(19) 0.025(2)
C27 0.084(3) 0.134(4) 0.063(3) 0.003(3) 0.016(3) 0.059(3)
C28 0.055(3) 0.172(6) 0.074(3) -0.026(3) 0.021(2) 0.027(3)
C29 0.063(3) 0.129(4) 0.088(3) -0.038(3) 0.039(2) -0.015(3)
C30 0.053(2) 0.076(3) 0.064(2) -0.020(2) 0.0289(18) -0.0013(19)
C31 0.0418(17) 0.0508(19) 0.0327(16) 0.0047(14) 0.0058(13) -0.0005(15)
C32 0.048(2) 0.058(2) 0.066(2) 0.0032(18) 0.0127(17) -0.0034(17)
C33 0.039(2) 0.093(3) 0.081(3) -0.003(2) 0.0164(19) 0.005(2)
C34 0.049(2) 0.083(3) 0.071(3) -0.009(2) 0.0069(19) 0.023(2)
C35 0.061(3) 0.057(3) 0.087(3) -0.017(2) 0.017(2) 0.006(2)
C36 0.047(2) 0.052(2) 0.069(2) -0.0062(18) 0.0172(17) -0.0014(17)
F1 0.0443(17) 0.103(2) 0.202(4) -0.010(2) 0.053(2) -0.0073(16)
F1A 0.110(8) 0.090(8) 0.171(12) -0.049(8) 0.057(8) 0.007(6)

loop_
_atom_type_symbol
_atom_type_description
_atom_type_scat_dispersion_real
_atom_type_scat_dispersion_imag
_atom_type_scat_source
C C 0.0033 0.0016 'International Tables Vol C Tables 4.2.6.8 and 6.1.1.4'
H H 0 0 'International Tables Vol C Tables 4.2.6.8 and 6.1.1.4'
Ag Ag -0.8971 1.1015 'International Tables Vol C Tables 4.2.6.8 and 6.1.1.4'
F F 0.0171 0.0103 'International Tables Vol C Tables 4.2.6.8 and 6.1.1.4'
P P 0.1023 0.0942 'International Tables Vol C Tables 4.2.6.8 and 6.1.1.4'
S S 0.1246 0.1234 'International Tables Vol C Tables 4.2.6.8 and 6.1.1.4'

loop_
_exptl_crystal_face_index_h
_exptl_crystal_face_index_k
_exptl_crystal_face_index_l
_exptl_crystal_face_perp_dist
18 -1 -19 0.0314
-18 1 19 0.0314
2 15 1 0.1113
-2 -15 -1 0.1113
7 1 23 0.0501
-7 -1 -23 0.0501

loop_
_geom_angle_atom_site_label_1
_geom_angle_atom_site_label_2
_geom_angle_atom_site_label_3
_geom_angle
_geom_angle_site_symmetry_1
_geom_angle_site_symmetry_3
P2 Ag1 P1 80.69(3) . .
P2 Ag1 S1 129.89(3) . 3_676
P1 Ag1 S1 116.04(3) . 3_676
P2 Ag1 S1 116.46(2) . .
P1 Ag1 S1 118.35(3) . .
S1 Ag1 S1 97.11(2) 3_676 .
C31 S1 Ag1 114.63(10) . 3_676
C31 S1 Ag1 109.42(10) . .
Ag1 S1 Ag1 82.89(2) 3_676 .
C25 P1 C19 104.82(14) . .
C25 P1 C18 103.30(14) . .
C19 P1 C18 102.84(13) . .
C25 P1 Ag1 117.27(10) . .
C19 P1 Ag1 122.50(11) . .
C18 P1 Ag1 103.45(9) . .
C7 P2 C1 105.78(13) . .
C7 P2 C13 102.36(13) . .
C1 P2 C13 101.52(12) . .
C7 P2 Ag1 126.41(10) . .
C1 P2 Ag1 113.72(9) . .
C13 P2 Ag1 103.56(9) . .
C2 C1 C6 118.1(3) . .
C2 C1 P2 118.7(2) . .
C6 C1 P2 123.1(2) . .
C3 C2 C1 120.8(3) . .
C3 C2 H2 119.6 . .
C1 C2 H2 119.6 . .
C4 C3 C2 120.0(3) . .
C4 C3 H3 120 . .
C2 C3 H3 120 . .
C3 C4 C5 120.4(3) . .
C3 C4 H4 119.8 . .
C5 C4 H4 119.8 . .
C4 C5 C6 120.0(3) . .
C4 C5 H5 120 . .
C6 C5 H5 120 . .
C5 C6 C1 120.6(3) . .
C5 C6 H6 119.7 . .
C1 C6 H6 119.7 . .
C8 C7 C12 118.4(3) . .
C8 C7 P2 124.8(2) . .
C12 C7 P2 116.7(2) . .
C7 C8 C9 119.4(3) . .
C7 C8 H8 120.3 . .
C9 C8 H8 120.3 . .
C10 C9 C8 120.8(3) . .
C10 C9 H9 119.6 . .
C8 C9 H9 119.6 . .
C9 C10 C11 120.3(3) . .
C9 C10 H10 119.8 . .
C11 C10 H10 119.8 . .
C10 C11 C12 119.7(3) . .
C10 C11 H11 120.1 . .
C12 C11 H11 120.1 . .
C11 C12 C7 121.3(3) . .
C11 C12 H12 119.3 . .
C7 C12 H12 119.3 . .
C14 C13 C18 118.6(3) . .
C14 C13 P2 121.4(2) . .
C18 C13 P2 120.0(2) . .
C15 C14 C13 121.1(3) . .
C15 C14 H14 119.4 . .
C13 C14 H14 119.4 . .
C16 C15 C14 120.3(3) . .
C16 C15 H15 119.8 . .
C14 C15 H15 119.8 . .
C15 C16 C17 119.8(3) . .
C15 C16 H16 120.1 . .
C17 C16 H16 120.1 . .
C16 C17 C18 121.5(3) . .
C16 C17 H17 119.3 . .
C18 C17 H17 119.3 . .
C17 C18 C13 118.6(3) . .
C17 C18 P1 120.5(2) . .
C13 C18 P1 120.8(2) . .
C20 C19 C24 118.6(3) . .
C20 C19 P1 117.0(2) . .
C24 C19 P1 124.4(3) . .
C21 C20 C19 120.4(3) . .
C21 C20 H20 119.8 . .
C19 C20 H20 119.8 . .
C22 C21 C20 120.7(4) . .
C22 C21 H21 119.7 . .
C20 C21 H21 119.7 . .
C21 C22 C23 119.6(3) . .
C21 C22 H22 120.2 . .
C23 C22 H22 120.2 . .
C22 C23 C24 120.7(3) . .
C22 C23 H23 119.6 . .
C24 C23 H23 119.6 . .
C23 C24 C19 120.0(3) . .
C23 C24 H24 120 . .
C19 C24 H24 120 . .
C30 C25 C26 118.5(3) . .
C30 C25 P1 121.9(3) . .
C26 C25 P1 119.4(3) . .
C27 C26 C25 120.3(4) . .
C27 C26 H26 119.8 . .
C25 C26 H26 119.8 . .
C28 C27 C26 119.9(4) . .
C28 C27 H27 120.1 . .
C26 C27 H27 120.1 . .
C29 C28 C27 120.5(4) . .
C29 C28 H28 119.7 . .
C27 C28 H28 119.7 . .
C28 C29 C30 120.3(5) . .
C28 C29 H29 119.9 . .
C30 C29 H29 119.9 . .
C29 C30 C25 120.5(4) . .
C29 C30 H30 119.7 . .
C25 C30 H30 119.7 . .
C36 C31 C32 116.9(3) . .
C36 C31 S1 123.3(2) . .
C32 C31 S1 119.7(2) . .
C33 C32 C31 120.4(3) . .
C33 C32 H32 119.8 . .
C31 C32 H32 119.8 . .
F1 C33 C34 115.6(4) . .
F1 C33 C32 123.6(4) . .
C34 C33 C32 120.8(4) . .
C34 C33 H33 119.6 . .
C32 C33 H33 119.6 . .
C35 C34 F2 121.9(4) . .
C35 C34 C33 119.4(4) . .
F2 C34 C33 118.7(4) . .
F1A C35 C34 110.5(6) . .
F1A C35 C36 128.5(7) . .
C34 C35 C36 121.0(4) . .
C34 C35 H35 119.5 . .
C36 C35 H35 119.5 . .
C35 C36 C31 121.5(3) . .
C35 C36 H36 119.2 . .
C31 C36 H36 119.2 . .

loop_
_geom_bond_atom_site_label_1
_geom_bond_atom_site_label_2
_geom_bond_distance
_geom_bond_site_symmetry_2
Ag1 P2 2.5150(7) .
Ag1 P1 2.5392(8) .
Ag1 S1 2.5457(8) 3_676
Ag1 S1 2.6437(8) .
S1 C31 1.765(3) .
S1 Ag1 2.5458(8) 3_676
P1 C25 1.821(3) .
P1 C19 1.826(3) .
P1 C18 1.844(3) .
P2 C7 1.819(3) .
P2 C1 1.824(3) .
P2 C13 1.841(3) .
F2 C34 1.360(4) .
C1 C2 1.385(4) .
C1 C6 1.388(4) .
C2 C3 1.376(4) .
C2 H2 0.93 .
C3 C4 1.360(5) .
C3 H3 0.93 .
C4 C5 1.368(5) .
C4 H4 0.93 .
C5 C6 1.375(4) .
C5 H5 0.93 .
C6 H6 0.93 .
C7 C8 1.372(4) .
C7 C12 1.380(4) .
C8 C9 1.406(4) .
C8 H8 0.93 .
C9 C10 1.340(5) .
C9 H9 0.93 .
C10 C11 1.362(5) .
C10 H10 0.93 .
C11 C12 1.372(4) .
C11 H11 0.93 .
C12 H12 0.93 .
C13 C14 1.394(4) .
C13 C18 1.403(4) .
C14 C15 1.376(4) .
C14 H14 0.93 .
C15 C16 1.359(5) .
C15 H15 0.93 .
C16 C17 1.376(4) .
C16 H16 0.93 .
C17 C18 1.392(4) .
C17 H17 0.93 .
C19 C20 1.385(4) .
C19 C24 1.388(4) .
C20 C21 1.383(4) .
C20 H20 0.93 .
C21 C22 1.361(5) .
C21 H21 0.93 .
C22 C23 1.370(5) .
C22 H22 0.93 .
C23 C24 1.384(4) .
C23 H23 0.93 .
C24 H24 0.93 .
C25 C30 1.384(5) .
C25 C26 1.389(5) .
C26 C27 1.385(6) .
C26 H26 0.93 .
C27 C28 1.368(7) .
C27 H27 0.93 .
C28 C29 1.357(6) .
C28 H28 0.93 .
C29 C30 1.380(5) .
C29 H29 0.93 .
C30 H30 0.93 .
C31 C36 1.376(4) .
C31 C32 1.394(4) .
C32 C33 1.371(5) .
C32 H32 0.93 .
C33 F1 1.312(4) .
C33 C34 1.362(5) .
C33 H33 0.93 .
C34 C35 1.341(5) .
C35 F1A 1.172(10) .
C35 C36 1.365(5) .
C35 H35 0.93 .
C36 H36 0.93 .

loop_
_geom_torsion_atom_site_label_1
_geom_torsion_atom_site_label_2
_geom_torsion_atom_site_label_3
_geom_torsion_atom_site_label_4
_geom_torsion
_geom_torsion_site_symmetry_1
C7 P2 C1 C2 -121.8(2) .
C13 P2 C1 C2 131.6(2) .
Ag1 P2 C1 C2 21.1(3) .
C7 P2 C1 C6 61.8(3) .
C13 P2 C1 C6 -44.7(3) .
Ag1 P2 C1 C6 -155.3(2) .
C6 C1 C2 C3 -0.1(5) .
P2 C1 C2 C3 -176.7(3) .
C1 C2 C3 C4 -0.2(5) .
C2 C3 C4 C5 0.3(6) .
C3 C4 C5 C6 -0.1(6) .
C4 C5 C6 C1 -0.2(6) .
C2 C1 C6 C5 0.3(5) .
P2 C1 C6 C5 176.7(3) .
C1 P2 C7 C8 9.4(3) .
C13 P2 C7 C8 115.3(3) .
Ag1 P2 C7 C8 -127.3(2) .
C1 P2 C7 C12 -173.3(2) .
C13 P2 C7 C12 -67.4(3) .
Ag1 P2 C7 C12 50.0(3) .
C12 C7 C8 C9 0.7(5) .
P2 C7 C8 C9 177.9(3) .
C7 C8 C9 C10 -0.1(5) .
C8 C9 C10 C11 -0.2(6) .
C9 C10 C11 C12 -0.1(6) .
C10 C11 C12 C7 0.7(6) .
C8 C7 C12 C11 -1.0(5) .
P2 C7 C12 C11 -178.5(3) .
C7 P2 C13 C14 -20.5(3) .
C1 P2 C13 C14 88.7(2) .
Ag1 P2 C13 C14 -153.1(2) .
C7 P2 C13 C18 160.9(2) .
C1 P2 C13 C18 -89.9(2) .
Ag1 P2 C13 C18 28.3(2) .
C18 C13 C14 C15 0.3(4) .
P2 C13 C14 C15 -178.4(2) .
C13 C14 C15 C16 1.9(5) .
C14 C15 C16 C17 -2.2(5) .
C15 C16 C17 C18 0.4(5) .
C16 C17 C18 C13 1.7(4) .
C16 C17 C18 P1 -175.7(2) .
C14 C13 C18 C17 -2.0(4) .
P2 C13 C18 C17 176.6(2) .
C14 C13 C18 P1 175.4(2) .
P2 C13 C18 P1 -6.0(3) .
C25 P1 C18 C17 -79.3(3) .
C19 P1 C18 C17 29.6(3) .
Ag1 P1 C18 C17 158.0(2) .
C25 P1 C18 C13 103.3(2) .
C19 P1 C18 C13 -147.8(2) .
Ag1 P1 C18 C13 -19.4(2) .
C25 P1 C19 C20 -157.6(2) .
C18 P1 C19 C20 94.7(2) .
Ag1 P1 C19 C20 -20.7(3) .
C25 P1 C19 C24 23.1(3) .
C18 P1 C19 C24 -84.7(3) .
Ag1 P1 C19 C24 160.0(2) .
C24 C19 C20 C21 1.0(5) .
P1 C19 C20 C21 -178.4(2) .
C19 C20 C21 C22 0.2(5) .
C20 C21 C22 C23 -1.0(5) .
C21 C22 C23 C24 0.8(5) .
C22 C23 C24 C19 0.4(5) .
C20 C19 C24 C23 -1.2(5) .
P1 C19 C24 C23 178.1(2) .
C19 P1 C25 C30 -130.8(3) .
C18 P1 C25 C30 -23.4(3) .
Ag1 P1 C25 C30 89.6(3) .
C19 P1 C25 C26 54.6(3) .
C18 P1 C25 C26 162.0(3) .
Ag1 P1 C25 C26 -85.0(3) .
C30 C25 C26 C27 0.3(5) .
P1 C25 C26 C27 175.1(3) .
C25 C26 C27 C28 -1.3(6) .
C26 C27 C28 C29 0.6(7) .
C27 C28 C29 C30 1.2(7) .
C28 C29 C30 C25 -2.2(6) .
C26 C25 C30 C29 1.4(5) .
P1 C25 C30 C29 -173.3(3) .
Ag1 S1 C31 C36 -9.4(3) 3_676
Ag1 S1 C31 C36 81.6(3) .
Ag1 S1 C31 C32 167.9(2) 3_676
Ag1 S1 C31 C32 -101.1(2) .
C36 C31 C32 C33 -0.2(5) .
S1 C31 C32 C33 -177.7(3) .
C31 C32 C33 F1 -179.9(4) .
C31 C32 C33 C34 0.4(6) .
F1 C33 C34 C35 179.9(4) .
C32 C33 C34 C35 -0.4(6) .
F1 C33 C34 F2 0.8(6) .
C32 C33 C34 F2 -179.6(3) .
F2 C34 C35 F1A -1.9(9) .
C33 C34 C35 F1A 179.0(8) .
F2 C34 C35 C36 179.3(4) .
C33 C34 C35 C36 0.2(6) .
F1A C35 C36 C31 -178.5(9) .
C34 C35 C36 C31 0.0(6) .
C32 C31 C36 C35 0.0(5) .
S1 C31 C36 C35 177.4(3) .
